data_7004311
loop_
_publ_author_name
'Kromer, Lukas'
'Spingler, Bernhard'
'Alberto, Roger'

_publ_section_title
;
 Substitution reactions with [ReBr2(CO)2(NCCH3)2]&#x2212;: a convenient
 route to complexes with the cis-[Re(CO)2]+ core
;
_journal_issue 42
_journal_name_full 'Dalton Transactions'
_journal_page_first 5800
_journal_page_last 5806
_journal_paper_doi 10.1039/b805410j
_journal_year 2008
_chemical_formula_sum 'C7 H6 Br N2 O3 Re'
_chemical_formula_weight 432.25
_chemical_name_systematic
;
?
;
_space_group_IT_number 12
_symmetry_cell_setting monoclinic
_symmetry_space_group_name_Hall '-I 2y'
_symmetry_space_group_name_H-M 'I 1 2/m 1'
_atom_sites_solution_hydrogens geom
_atom_sites_solution_primary direct
_atom_sites_solution_secondary difmap
_audit_creation_method SHELXL-97
_cell_angle_alpha 90.00
_cell_angle_beta 102.334(8)
_cell_angle_gamma 90.00
_cell_formula_units_Z 2
_cell_length_a 5.9303(4)
_cell_length_b 7.8984(4)
_cell_length_c 11.8361(8)
_cell_measurement_reflns_used 8000
_cell_measurement_temperature 183(2)
_cell_measurement_theta_max 30.4
_cell_measurement_theta_min 3.2
_cell_volume 541.61(6)
_computing_cell_refinement 'IPDS (Stoe, 1999)'
_computing_data_collection 'IPDS (Stoe, 1999)'
_computing_data_reduction 'X-RED (Stoe, 1999)'
_computing_molecular_graphics 'ORTEP-3 (Farrugia, 1997)'
_computing_publication_material 'SHELXL-97 (Sheldrick, 1997)'
_computing_structure_refinement 'SHELXL-97 (Sheldrick, 1997)'
_computing_structure_solution 'SHELXS-97 (Sheldrick, 1990)'
_diffrn_ambient_temperature 183(2)
_diffrn_measured_fraction_theta_full 0.981
_diffrn_measured_fraction_theta_max 0.981
_diffrn_measurement_device_type 'Stoe IPDS'
_diffrn_measurement_method '/f oscillation scan'
_diffrn_radiation_monochromator graphite
_diffrn_radiation_source 'fine-focus sealed tube'
_diffrn_radiation_type MoK\a
_diffrn_radiation_wavelength 0.71073
_diffrn_reflns_av_R_equivalents 0.0625
_diffrn_reflns_av_sigmaI/netI 0.0302
_diffrn_reflns_limit_h_max 8
_diffrn_reflns_limit_h_min -8
_diffrn_reflns_limit_k_max 11
_diffrn_reflns_limit_k_min -11
_diffrn_reflns_limit_l_max 16
_diffrn_reflns_limit_l_min -16
_diffrn_reflns_number 4657
_diffrn_reflns_theta_full 30.34
_diffrn_reflns_theta_max 30.34
_diffrn_reflns_theta_min 5.12
_diffrn_standards_interval_count 'every image'
_diffrn_standards_interval_time 6
_diffrn_standards_number 50-200
_exptl_absorpt_coefficient_mu 14.889
_exptl_absorpt_correction_T_max 0.3448
_exptl_absorpt_correction_T_min 0.1327
_exptl_absorpt_correction_type numerical
_exptl_crystal_colour colourless
_exptl_crystal_density_diffrn 2.651
_exptl_crystal_density_method 'not measured'
_exptl_crystal_description block
_exptl_crystal_F_000 392
_exptl_crystal_size_max 0.26
_exptl_crystal_size_mid 0.13
_exptl_crystal_size_min 0.10
_refine_diff_density_max 1.265
_refine_diff_density_min -1.308
_refine_diff_density_rms 0.234
_refine_ls_extinction_coef 0.027(3)
_refine_ls_extinction_expression Fc^*^=kFc[1+0.001xFc^2^\l^3^/sin(2\q)]^-1/4^
_refine_ls_extinction_method SHELXL
_refine_ls_goodness_of_fit_ref 1.206
_refine_ls_hydrogen_treatment constr
_refine_ls_matrix_type full
_refine_ls_number_parameters 52
_refine_ls_number_reflns 862
_refine_ls_number_restraints 0
_refine_ls_restrained_S_all 1.206
_refine_ls_R_factor_all 0.0492
_refine_ls_R_factor_gt 0.0478
_refine_ls_shift/su_max 0.002
_refine_ls_shift/su_mean 0.000
_refine_ls_structure_factor_coef Fsqd
_refine_ls_weighting_details 'calc w=1/[\s^2^(Fo^2^)+(0.0317P)^2^+9.2336P] where P=(Fo^2^+2Fc^2^)/3'
_refine_ls_weighting_scheme calc
_refine_ls_wR_factor_gt 0.1066
_refine_ls_wR_factor_ref 0.1095
_reflns_number_gt 853
_reflns_number_total 862
_reflns_threshold_expression >2sigma(I)
_cod_data_source_file b805410j.txt
_cod_data_source_block lk130206
_cod_original_sg_symbol_H-M I2/m
_cod_database_code 7004311

loop_
_symmetry_equiv_pos_as_xyz
'x, y, z'
'-x, y, -z'
'x+1/2, y+1/2, z+1/2'
'-x+1/2, y+1/2, -z+1/2'
'-x, -y, -z'
'x, -y, z'
'-x+1/2, -y+1/2, -z+1/2'
'x+1/2, -y+1/2, z+1/2'

loop_
_atom_site_label
_atom_site_type_symbol
_atom_site_fract_x
_atom_site_fract_y
_atom_site_fract_z
_atom_site_U_iso_or_equiv
_atom_site_adp_type
_atom_site_occupancy
_atom_site_symmetry_multiplicity
_atom_site_calc_flag
_atom_site_refinement_flags
_atom_site_disorder_assembly
_atom_site_disorder_group
Re1 Re 0.0000 0.0000 0.0000 0.0437(3) Uani 1 4 d S . .
Br1 Br 0.274(2) 0.2272(15) 0.0915(10) 0.052(2) Uani 0.25 1 d P . .
N1 N -0.1455(16) 0.0000 0.1457(7) 0.0414(18) Uani 1 2 d S . .
C2 C -0.226(2) 0.0000 0.2235(10) 0.047(2) Uani 1 2 d S . .
C3 C -0.330(2) 0.0000 0.3269(11) 0.054(3) Uani 1 2 d S . .
H3A H -0.4790 0.0583 0.3086 0.081 Uiso 0.50 1 calc PR . .
H3B H -0.2267 0.0587 0.3906 0.081 Uiso 0.50 1 calc PR . .
H3C H -0.3524 -0.1170 0.3497 0.081 Uiso 0.50 1 calc PR . .
O1 O 0.346(3) 0.272(3) 0.1142(17) 0.062(4) Uani 0.75 1 d P . .
C1 C 0.226(9) 0.185(6) 0.072(4) 0.073(12) Uani 0.75 1 d P . .

loop_
_atom_site_aniso_label
_atom_site_aniso_U_11
_atom_site_aniso_U_22
_atom_site_aniso_U_33
_atom_site_aniso_U_23
_atom_site_aniso_U_13
_atom_site_aniso_U_12
Re1 0.0440(4) 0.0502(5) 0.0387(4) 0.000 0.0131(2) 0.000
Br1 0.043(5) 0.067(6) 0.045(6) 0.001(4) 0.010(4) 0.004(3)
N1 0.042(4) 0.050(5) 0.034(4) 0.000 0.012(3) 0.000
C2 0.044(5) 0.052(6) 0.048(6) 0.000 0.015(4) 0.000
C3 0.056(7) 0.067(8) 0.046(6) 0.000 0.025(5) 0.000
O1 0.046(9) 0.086(11) 0.054(8) 0.001(7) 0.011(6) 0.000(7)
C1 0.08(3) 0.10(3) 0.043(15) 0.014(17) 0.019(16) 0.04(2)

loop_
_atom_type_symbol
_atom_type_description
_atom_type_scat_dispersion_real
_atom_type_scat_dispersion_imag
_atom_type_scat_source
Re Re -1.0185 7.2310 'International Tables Vol C Tables 4.2.6.8 and 6.1.1.4'
C C 0.0033 0.0016 'International Tables Vol C Tables 4.2.6.8 and 6.1.1.4'
H H 0.0000 0.0000 'International Tables Vol C Tables 4.2.6.8 and 6.1.1.4'
Br Br -0.2901 2.4595 'International Tables Vol C Tables 4.2.6.8 and 6.1.1.4'
N N 0.0061 0.0033 'International Tables Vol C Tables 4.2.6.8 and 6.1.1.4'
O O 0.0106 0.0060 'International Tables Vol C Tables 4.2.6.8 and 6.1.1.4'

loop_
_geom_angle_atom_site_label_1
_geom_angle_atom_site_label_2
_geom_angle_atom_site_label_3
_geom_angle
_geom_angle_site_symmetry_1
_geom_angle_site_symmetry_3
_geom_angle_publ_flag
C1 Re1 C1 91(3) 5 2 ?
C1 Re1 C1 179.999(2) 5 . ?
C1 Re1 C1 89(3) 2 . ?
C1 Re1 C1 89(3) 5 6 ?
C1 Re1 C1 180.000(2) 2 6 ?
C1 Re1 C1 91(3) . 6 ?
C1 Re1 N1 89.6(17) 5 . ?
C1 Re1 N1 89.6(17) 2 . ?
C1 Re1 N1 90.4(17) . . ?
C1 Re1 N1 90.4(17) 6 . ?
C1 Re1 N1 90.4(17) 5 5 ?
C1 Re1 N1 90.4(17) 2 5 ?
C1 Re1 N1 89.6(17) . 5 ?
C1 Re1 N1 89.6(17) 6 5 ?
N1 Re1 N1 180.0 . 5 ?
C1 Re1 Br1 178.8(19) 5 . ?
C1 Re1 Br1 88.5(14) 2 . ?
C1 Re1 Br1 1.2(19) . . ?
C1 Re1 Br1 91.5(14) 6 . ?
N1 Re1 Br1 89.2(3) . . ?
N1 Re1 Br1 90.8(3) 5 . ?
C1 Re1 Br1 1.2(19) 5 5 ?
C1 Re1 Br1 91.5(14) 2 5 ?
C1 Re1 Br1 178.8(19) . 5 ?
C1 Re1 Br1 88.5(14) 6 5 ?
N1 Re1 Br1 90.8(3) . 5 ?
N1 Re1 Br1 89.2(3) 5 5 ?
Br1 Re1 Br1 180.0 . 5 ?
C1 Re1 Br1 91.5(14) 5 2 ?
C1 Re1 Br1 1.2(19) 2 2 ?
C1 Re1 Br1 88.5(14) . 2 ?
C1 Re1 Br1 178.8(19) 6 2 ?
N1 Re1 Br1 90.8(3) . 2 ?
N1 Re1 Br1 89.2(3) 5 2 ?
Br1 Re1 Br1 88.5(6) . 2 ?
Br1 Re1 Br1 91.5(6) 5 2 ?
C1 Re1 Br1 88.5(14) 5 6 ?
C1 Re1 Br1 178.8(19) 2 6 ?
C1 Re1 Br1 91.5(14) . 6 ?
C1 Re1 Br1 1.2(19) 6 6 ?
N1 Re1 Br1 89.2(3) . 6 ?
N1 Re1 Br1 90.8(3) 5 6 ?
Br1 Re1 Br1 91.5(6) . 6 ?
Br1 Re1 Br1 88.5(6) 5 6 ?
Br1 Re1 Br1 180.0 2 6 ?
O1 Br1 Re1 172(2) . . ?
C2 N1 Re1 179.4(10) . . ?
N1 C2 C3 179.6(13) . . ?
C2 C3 H3A 109.5 . . ?
C2 C3 H3B 109.5 . . ?
H3A C3 H3B 109.5 . . ?
C2 C3 H3C 109.5 . . ?
H3A C3 H3C 109.5 . . ?
H3B C3 H3C 109.5 . . ?
Br1 O1 C1 5(4) . . ?
O1 C1 Re1 175(6) . . ?

loop_
_geom_bond_atom_site_label_1
_geom_bond_atom_site_label_2
_geom_bond_distance
_geom_bond_site_symmetry_2
_geom_bond_publ_flag
Re1 C1 2.05(4) 5 ?
Re1 C1 2.05(4) 2 ?
Re1 C1 2.05(4) . ?
Re1 C1 2.05(4) 6 ?
Re1 N1 2.086(8) . ?
Re1 N1 2.086(8) 5 ?
Re1 Br1 2.505(9) . ?
Re1 Br1 2.505(9) 5 ?
Re1 Br1 2.505(9) 2 ?
Re1 Br1 2.505(9) 6 ?
Br1 O1 0.576(12) . ?
N1 C2 1.123(14) . ?
C2 C3 1.484(16) . ?
C3 H3A 0.9800 . ?
C3 H3B 0.9800 . ?
C3 H3C 0.9800 . ?
O1 C1 1.03(4) . ?

loop_
_geom_torsion_atom_site_label_1
_geom_torsion_atom_site_label_2
_geom_torsion_atom_site_label_3
_geom_torsion_atom_site_label_4
_geom_torsion
_geom_torsion_site_symmetry_1
_geom_torsion_site_symmetry_2
_geom_torsion_site_symmetry_3
_geom_torsion_site_symmetry_4
_geom_torsion_publ_flag
C1 Re1 Br1 O1 102(95) 5 . . . ?
C1 Re1 Br1 O1 -169(16) 2 . . . ?
C1 Re1 Br1 O1 -78(95) . . . . ?
C1 Re1 Br1 O1 11(16) 6 . . . ?
N1 Re1 Br1 O1 101(15) . . . . ?
N1 Re1 Br1 O1 -79(15) 5 . . . ?
Br1 Re1 Br1 O1 15(20) 5 . . . ?
Br1 Re1 Br1 O1 -168(15) 2 . . . ?
Br1 Re1 Br1 O1 12(15) 6 . . . ?
C1 Re1 N1 C2 -45.7(16) 5 . . . ?
C1 Re1 N1 C2 45.7(16) 2 . . . ?
C1 Re1 N1 C2 134.3(16) . . . . ?
C1 Re1 N1 C2 -134.3(16) 6 . . . ?
N1 Re1 N1 C2 180.0(7) 5 . . . ?
Br1 Re1 N1 C2 134.3(4) . . . . ?
Br1 Re1 N1 C2 -45.7(4) 5 . . . ?
Br1 Re1 N1 C2 45.7(4) 2 . . . ?
Br1 Re1 N1 C2 -134.3(4) 6 . . . ?
Re1 N1 C2 C3 180.0(3) . . . . ?
Re1 Br1 O1 C1 30(50) . . . . ?
Br1 O1 C1 Re1 -105(93) . . . . ?
C1 Re1 C1 O1 -156(70) 5 . . . ?
C1 Re1 C1 O1 146(69) 2 . . . ?
C1 Re1 C1 O1 -34(69) 6 . . . ?
N1 Re1 C1 O1 57(68) . . . . ?
N1 Re1 C1 O1 -123(68) 5 . . . ?
Br1 Re1 C1 O1 58(83) . . . . ?
Br1 Re1 C1 O1 -122(83) 5 . . . ?
Br1 Re1 C1 O1 148(68) 2 . . . ?
Br1 Re1 C1 O1 -32(68) 6 . . . ?
